data_7220603
loop_
_publ_author_name
'Liu, Kang'
'Ma, Benhua'
'Guo, Xiaolei'
'Ma, Dingxuan'
'Meng, Lingkun'
'Zeng, Guang'
'Yang, Fen'
'Li, Guanghua'
'Shi, Zhan'
'Feng, Shouhua'

_publ_section_title
;
 Syntheses, structures, luminescence and magnetic properties of eleven
 coordination polymers constructed by a N,N&#x2032;-sulfuryldiimidazole
 ligand
;
_journal_issue 27
_journal_name_full CrystEngComm
_journal_page_first 5054
_journal_paper_doi 10.1039/C5CE00807G
_journal_volume 17
_journal_year 2015
_chemical_formula_moiety 'C3 H3 Mn0.50 N5 O S0.50'
_chemical_formula_sum 'C3 H3 Mn0.5 N5 O S0.5'
_chemical_formula_weight 168.60
_chemical_melting_point ?
_chemical_name_systematic
; 
 ? 
;
_space_group_IT_number 62
_symmetry_cell_setting orthorhombic
_symmetry_space_group_name_Hall '-P 2ac 2n'
_symmetry_space_group_name_H-M 'P n m a'
_atom_sites_solution_hydrogens geom
_atom_sites_solution_primary direct
_atom_sites_solution_secondary difmap
_audit_creation_method SHELXL-97
_audit_update_record
;
2015-05-26 deposited with the CCDC.
2015-06-01 downloaded from the CCDC.
;
_cell_angle_alpha 90.00
_cell_angle_beta 90.00
_cell_angle_gamma 90.00
_cell_formula_units_Z 8
_cell_length_a 9.3444(19)
_cell_length_b 17.647(4)
_cell_length_c 7.3560(15)
_cell_measurement_reflns_used 1439
_cell_measurement_temperature 293(2)
_cell_measurement_theta_max 27.47
_cell_measurement_theta_min 3.00
_cell_volume 1213.0(4)
_computing_cell_refinement Process-auto
_computing_data_collection Process-auto
_computing_data_reduction Process-auto
_computing_structure_refinement 'SHELXL-97 (Sheldrick, 1997)'
_computing_structure_solution 'SHELXS-97 (Sheldrick, 1990)'
_diffrn_ambient_temperature 293(2)
_diffrn_detector_area_resol_mean 10.0
_diffrn_measured_fraction_theta_full 0.999
_diffrn_measured_fraction_theta_max 0.999
_diffrn_measurement_device_type 'Rigaku RAXIS-RAPID'
_diffrn_measurement_method omega-scan
_diffrn_radiation_monochromator graphite
_diffrn_radiation_source 'fine-focus sealed tube'
_diffrn_radiation_type MoK\a
_diffrn_radiation_wavelength 0.71073
_diffrn_reflns_av_R_equivalents 0.0316
_diffrn_reflns_av_sigmaI/netI 0.0185
_diffrn_reflns_limit_h_max 12
_diffrn_reflns_limit_h_min -12
_diffrn_reflns_limit_k_max 22
_diffrn_reflns_limit_k_min -19
_diffrn_reflns_limit_l_max 9
_diffrn_reflns_limit_l_min -9
_diffrn_reflns_number 11268
_diffrn_reflns_theta_full 27.47
_diffrn_reflns_theta_max 27.47
_diffrn_reflns_theta_min 3.00
_diffrn_standards_decay_% 0
_diffrn_standards_interval_count 0
_diffrn_standards_interval_time 0
_diffrn_standards_number 0
_exptl_absorpt_coefficient_mu 1.281
_exptl_absorpt_correction_T_max 0.732
_exptl_absorpt_correction_T_min 0.702
_exptl_absorpt_correction_type empirical
_exptl_absorpt_process_details Process-auto
_exptl_crystal_colour colourless
_exptl_crystal_density_diffrn 1.846
_exptl_crystal_density_meas ?
_exptl_crystal_density_method 'not measured'
_exptl_crystal_description block
_exptl_crystal_F_000 676
_exptl_crystal_size_max 0.28
_exptl_crystal_size_mid 0.26
_exptl_crystal_size_min 0.24
_refine_diff_density_max 0.366
_refine_diff_density_min -0.492
_refine_diff_density_rms 0.059
_refine_ls_extinction_method none
_refine_ls_goodness_of_fit_ref 1.089
_refine_ls_hydrogen_treatment constr
_refine_ls_matrix_type full
_refine_ls_number_parameters 97
_refine_ls_number_reflns 1439
_refine_ls_number_restraints 0
_refine_ls_restrained_S_all 1.089
_refine_ls_R_factor_all 0.0260
_refine_ls_R_factor_gt 0.0230
_refine_ls_shift/su_max 0.000
_refine_ls_shift/su_mean 0.000
_refine_ls_structure_factor_coef Fsqd
_refine_ls_weighting_details 'calc w=1/[\s^2^(Fo^2^)+(0.0229P)^2^+0.9967P] where P=(Fo^2^+2Fc^2^)/3'
_refine_ls_weighting_scheme calc
_refine_ls_wR_factor_gt 0.0565
_refine_ls_wR_factor_ref 0.0576
_reflns_number_gt 1317
_reflns_number_total 1439
_reflns_threshold_expression >2sigma(I)
_cod_data_source_file c5ce00807g3.cif
_cod_data_source_block sad
_cod_depositor_comments
;
The following automatic conversions were performed:

'_chemical_melting_point' value 'not measured' was changed to '?' -
the value is undefined or not given.

'_exptl_crystal_density_meas' value 'none' was changed to '?' - the
value is perceived as not measured.

Automatic conversion script
Id: cif_fix_values 3271 2015-04-21 07:52:19Z andrius 

 Adding full bibliography for 7220595--7220605.cif.
;
_cod_original_sg_symbol_Hall -P2ac2n
_cod_original_sg_symbol_H-M Pnma
_cod_original_formula_sum 'C3 H3 Mn0.50 N5 O S0.50'
_cod_database_code 7220603

loop_
_symmetry_equiv_pos_as_xyz
'x, y, z'
'-x+1/2, -y, z+1/2'
'-x, y+1/2, -z'
'x+1/2, -y+1/2, -z+1/2'
'-x, -y, -z'
'x-1/2, y, -z-1/2'
'x, -y-1/2, z'
'-x-1/2, y-1/2, z-1/2'

loop_
_atom_site_label
_atom_site_type_symbol
_atom_site_fract_x
_atom_site_fract_y
_atom_site_fract_z
_atom_site_U_iso_or_equiv
_atom_site_adp_type
_atom_site_occupancy
_atom_site_symmetry_multiplicity
_atom_site_calc_flag
_atom_site_refinement_flags
Mn1 Mn 0.5000 0.5000 0.5000 0.00958(10) Uani 1 2 d S
S1 S 0.70952(5) 0.7500 0.04243(7) 0.01192(12) Uani 1 2 d S
O1 O 0.82946(16) 0.7500 0.1593(2) 0.0173(3) Uani 1 2 d S
O2 O 0.71571(17) 0.7500 -0.1489(2) 0.0178(3) Uani 1 2 d S
N1 N 0.52557(13) 0.58287(7) 0.26956(17) 0.0125(3) Uani 1 1 d .
N2 N 0.60859(13) 0.67643(7) 0.10303(16) 0.0113(2) Uani 1 1 d .
N4 N 0.66271(14) 0.56778(8) 0.64472(17) 0.0176(3) Uani 1 1 d .
N5 N 0.74516(12) 0.56827(7) 0.76521(16) 0.0117(3) Uani 1 1 d .
C1 C 0.61593(15) 0.63912(8) 0.2661(2) 0.0129(3) Uani 1 1 d .
H1A H 0.6769 0.6521 0.3611 0.016 Uiso 1 1 calc R
C2 C 0.50409(16) 0.64110(9) -0.0018(2) 0.0140(3) Uani 1 1 d .
H2A H 0.4744 0.6541 -0.1184 0.017 Uiso 1 1 calc R
C3 C 0.45526(15) 0.58378(8) 0.1028(2) 0.0131(3) Uani 1 1 d .
H3A H 0.3845 0.5497 0.0682 0.016 Uiso 1 1 calc R
N3 N 0.82641(14) 0.57194(7) 0.88618(18) 0.0177(3) Uani 1 1 d .

loop_
_atom_site_aniso_label
_atom_site_aniso_U_11
_atom_site_aniso_U_22
_atom_site_aniso_U_33
_atom_site_aniso_U_23
_atom_site_aniso_U_13
_atom_site_aniso_U_12
Mn1 0.00884(16) 0.01161(16) 0.00830(16) 0.00099(11) 0.00032(10) 0.00009(12)
S1 0.0127(2) 0.0098(2) 0.0133(2) 0.000 0.00298(19) 0.000
O1 0.0120(7) 0.0152(7) 0.0249(8) 0.000 -0.0010(6) 0.000
O2 0.0252(8) 0.0135(7) 0.0148(8) 0.000 0.0078(6) 0.000
N1 0.0129(6) 0.0127(6) 0.0119(6) 0.0005(5) 0.0004(4) 0.0007(5)
N2 0.0137(6) 0.0093(5) 0.0108(6) 0.0005(4) -0.0001(5) -0.0003(5)
N4 0.0166(6) 0.0222(7) 0.0140(6) -0.0001(5) -0.0030(5) -0.0037(6)
N5 0.0121(6) 0.0103(6) 0.0128(6) -0.0005(5) 0.0027(5) -0.0006(5)
C1 0.0137(7) 0.0139(7) 0.0112(7) 0.0006(5) -0.0006(5) 0.0013(6)
C2 0.0149(7) 0.0142(7) 0.0129(7) -0.0011(5) -0.0022(5) 0.0001(6)
C3 0.0124(6) 0.0146(7) 0.0121(7) -0.0006(5) -0.0006(5) -0.0002(6)
N3 0.0170(6) 0.0183(7) 0.0177(6) -0.0028(5) -0.0064(5) 0.0039(5)

loop_
_atom_type_symbol
_atom_type_description
_atom_type_scat_dispersion_real
_atom_type_scat_dispersion_imag
_atom_type_scat_source
C C 0.0033 0.0016 'International Tables Vol C Tables 4.2.6.8 and 6.1.1.4'
H H 0.0000 0.0000 'International Tables Vol C Tables 4.2.6.8 and 6.1.1.4'
N N 0.0061 0.0033 'International Tables Vol C Tables 4.2.6.8 and 6.1.1.4'
O O 0.0106 0.0060 'International Tables Vol C Tables 4.2.6.8 and 6.1.1.4'
S S 0.1246 0.1234 'International Tables Vol C Tables 4.2.6.8 and 6.1.1.4'
Mn Mn 0.3368 0.7283 'International Tables Vol C Tables 4.2.6.8 and 6.1.1.4'

loop_
_geom_angle_atom_site_label_1
_geom_angle_atom_site_label_2
_geom_angle_atom_site_label_3
_geom_angle
_geom_angle_site_symmetry_1
_geom_angle_site_symmetry_3
N4 Mn1 N4 180 5_666 .
N4 Mn1 N3 89.34(5) 5_666 6_557
N4 Mn1 N3 90.66(5) . 6_557
N4 Mn1 N3 90.66(5) 5_666 2_664
N4 Mn1 N3 89.34(5) . 2_664
N3 Mn1 N3 180 6_557 2_664
N4 Mn1 N1 93.55(5) 5_666 .
N4 Mn1 N1 86.45(5) . .
N3 Mn1 N1 89.43(5) 6_557 .
N3 Mn1 N1 90.57(5) 2_664 .
N4 Mn1 N1 86.45(5) 5_666 5_666
N4 Mn1 N1 93.55(5) . 5_666
N3 Mn1 N1 90.57(5) 6_557 5_666
N3 Mn1 N1 89.43(5) 2_664 5_666
N1 Mn1 N1 180 . 5_666
O2 S1 O1 125.13(10) . .
O2 S1 N2 106.90(6) . 7_575
O1 S1 N2 106.65(6) . 7_575
O2 S1 N2 106.90(6) . .
O1 S1 N2 106.65(6) . .
N2 S1 N2 102.44(9) 7_575 .
C1 N1 C3 106.25(12) . .
C1 N1 Mn1 125.31(10) . .
C3 N1 Mn1 128.40(10) . .
C1 N2 C2 107.76(12) . .
C1 N2 S1 125.49(10) . .
C2 N2 S1 126.75(10) . .
N5 N4 Mn1 145.04(11) . .
N3 N5 N4 177.21(15) . .
N1 C1 N2 110.52(13) . .
N1 C1 H1A 124.7 . .
N2 C1 H1A 124.7 . .
C3 C2 N2 104.90(13) . .
C3 C2 H2A 127.6 . .
N2 C2 H2A 127.6 . .
C2 C3 N1 110.57(13) . .
C2 C3 H3A 124.7 . .
N1 C3 H3A 124.7 . .
N5 N3 Mn1 136.66(11) . 2_665

loop_
_geom_bond_atom_site_label_1
_geom_bond_atom_site_label_2
_geom_bond_distance
_geom_bond_site_symmetry_2
Mn1 N4 2.2081(13) 5_666
Mn1 N4 2.2081(13) .
Mn1 N3 2.2235(13) 6_557
Mn1 N3 2.2235(13) 2_664
Mn1 N1 2.2515(13) .
Mn1 N1 2.2515(13) 5_666
S1 O2 1.4088(16) .
S1 O1 1.4125(16) .
S1 N2 1.6654(12) 7_575
S1 N2 1.6654(12) .
N1 C1 1.3035(19) .
N1 C3 1.3918(19) .
N2 C1 1.3702(18) .
N2 C2 1.3917(19) .
N4 N5 1.1744(17) .
N5 N3 1.1715(17) .
C1 H1A 0.9300 .
C2 C3 1.350(2) .
C2 H2A 0.9300 .
C3 H3A 0.9300 .
N3 Mn1 2.2235(13) 2_665
